data_1512564
loop_
_publ_author_name
'Vidali, Veroniki P.'
'Mitsopoulou, Kornilia P.'
'Dakanali, Marianna'
'Demadis, Konstantinos D.'
'Odysseos, Andreani D.'
'Christou, Yiota A.'
'Couladouros, Elias A.'

_publ_section_title
;
 An Unusual Michael-Induced Skeletal Rearrangement of a
 Bicyclo[3.3.1]nonane Framework of Phloroglucinols to a Novel Bioactive
 Bicyclo[3.3.0]octane.
;
_journal_issue 21
_journal_name_full 'Organic letters'
_journal_page_first 5404
_journal_page_last 5407
_journal_paper_doi 10.1021/ol4020909
_journal_volume 15
_journal_year 2013
_chemical_formula_sum 'C33 H42 O5 S'
_chemical_formula_weight 550.73
_chemical_name_systematic
; 
 ? 
;
_space_group_IT_number 14
_symmetry_cell_setting monoclinic
_symmetry_space_group_name_Hall '-P 2ybc'
_symmetry_space_group_name_H-M 'P 1 21/c 1'
_atom_sites_solution_hydrogens geom
_atom_sites_solution_primary direct
_atom_sites_solution_secondary difmap
_audit_creation_method SHELXL-97
_cell_angle_alpha 90.00
_cell_angle_beta 109.522(2)
_cell_angle_gamma 90.00
_cell_formula_units_Z 4
_cell_length_a 18.9410(5)
_cell_length_b 11.5381(3)
_cell_length_c 14.5720(4)
_cell_measurement_temperature 296(2)
_cell_volume 3001.54(14)
_computing_structure_refinement 'SHELXL-97 (Sheldrick, 2008)'
_computing_structure_solution 'SHELXS-97 (Sheldrick, 2008)'
_diffrn_ambient_temperature 296(2)
_diffrn_measured_fraction_theta_full 0.989
_diffrn_measured_fraction_theta_max 0.989
_diffrn_radiation_monochromator graphite
_diffrn_radiation_source 'fine-focus sealed tube'
_diffrn_radiation_type MoK\a
_diffrn_radiation_wavelength 0.71073
_diffrn_reflns_av_R_equivalents 0.0455
_diffrn_reflns_av_sigmaI/netI 0.0465
_diffrn_reflns_limit_h_max 22
_diffrn_reflns_limit_h_min -24
_diffrn_reflns_limit_k_max 14
_diffrn_reflns_limit_k_min -13
_diffrn_reflns_limit_l_max 18
_diffrn_reflns_limit_l_min -18
_diffrn_reflns_number 28383
_diffrn_reflns_theta_full 27.53
_diffrn_reflns_theta_max 27.53
_diffrn_reflns_theta_min 2.10
_exptl_absorpt_coefficient_mu 0.147
_exptl_absorpt_correction_T_max 0.9913
_exptl_absorpt_correction_T_min 0.9769
_exptl_absorpt_correction_type multi-scan
_exptl_absorpt_process_details SADABS
_exptl_crystal_colour colourless
_exptl_crystal_density_diffrn 1.219
_exptl_crystal_density_method 'not measured'
_exptl_crystal_description block
_exptl_crystal_F_000 1184
_exptl_crystal_size_max 0.16
_exptl_crystal_size_mid 0.12
_exptl_crystal_size_min 0.06
_refine_diff_density_max 0.256
_refine_diff_density_min -0.319
_refine_diff_density_rms 0.042
_refine_ls_extinction_method none
_refine_ls_goodness_of_fit_ref 0.910
_refine_ls_hydrogen_treatment constr
_refine_ls_matrix_type full
_refine_ls_number_parameters 361
_refine_ls_number_reflns 6845
_refine_ls_number_restraints 0
_refine_ls_restrained_S_all 0.910
_refine_ls_R_factor_all 0.0933
_refine_ls_R_factor_gt 0.0501
_refine_ls_shift/su_max 0.000
_refine_ls_shift/su_mean 0.000
_refine_ls_structure_factor_coef Fsqd
_refine_ls_weighting_details 'calc w=1/[\s^2^(Fo^2^)+(0.1000P)^2^+0.3297P] where P=(Fo^2^+2Fc^2^)/3'
_refine_ls_weighting_scheme calc
_refine_ls_wR_factor_gt 0.1336
_refine_ls_wR_factor_ref 0.1626
_reflns_number_gt 4259
_reflns_number_total 6845
_reflns_threshold_expression >2sigma(I)
_cod_data_source_file ol4020909_si_001.cif
_cod_data_source_block rgr290
_cod_depositor_comments
;
The following automatic conversions were performed:

'_symmetry_cell_setting' value 'Monoclinic' changed to 'monoclinic'
according to /home/saulius/struct/CIF-dictionaries/cif_core.dic
dictionary named 'cif_core.dic' version 2.4.2 from 2011-04-26.

Automatic conversion script
Id: cif_fix_values 1891 2012-01-12 08:04:46Z andrius 
;
_cod_original_sg_symbol_H-M P2(1)/c
_cod_database_code 1512564

loop_
_symmetry_equiv_pos_as_xyz
'x, y, z'
'-x, y+1/2, -z+1/2'
'-x, -y, -z'
'x, -y-1/2, z-1/2'

loop_
_atom_site_label
_atom_site_type_symbol
_atom_site_fract_x
_atom_site_fract_y
_atom_site_fract_z
_atom_site_U_iso_or_equiv
_atom_site_adp_type
_atom_site_occupancy
_atom_site_symmetry_multiplicity
_atom_site_calc_flag
_atom_site_refinement_flags
C1 C 0.24393(16) 0.7745(2) 0.32217(19) 0.0618(7) Uani 1 1 d .
H1 H 0.2006 0.8098 0.2815 0.074 Uiso 1 1 calc R
C2 C 0.2954(2) 0.8371(3) 0.3947(2) 0.0854(10) Uani 1 1 d .
H2 H 0.2864 0.9148 0.4035 0.102 Uiso 1 1 calc R
C3 C 0.3593(2) 0.7858(3) 0.4536(2) 0.0825(10) Uani 1 1 d .
H3 H 0.3933 0.8285 0.5031 0.099 Uiso 1 1 calc R
C4 C 0.37381(18) 0.6728(3) 0.44057(19) 0.0766(9) Uani 1 1 d .
H4 H 0.4184 0.6392 0.4796 0.092 Uiso 1 1 calc R
C5 C 0.32262(15) 0.6077(2) 0.36960(17) 0.0600(7) Uani 1 1 d .
H5 H 0.3320 0.5299 0.3616 0.072 Uiso 1 1 calc R
C6 C 0.25747(13) 0.6588(2) 0.31072(16) 0.0481(5) Uani 1 1 d .
C7 C 0.23028(11) 0.51832(18) 0.14743(14) 0.0384(5) Uani 1 1 d .
C8 C 0.18486(10) 0.42127(17) 0.07942(13) 0.0346(4) Uani 1 1 d .
C24 C 0.14332(13) 0.1577(2) -0.07716(16) 0.0494(6) Uani 1 1 d .
H12 H 0.1229 0.1059 -0.1281 0.059 Uiso 1 1 calc R
C23 C 0.22643(11) 0.17039(19) -0.04178(13) 0.0385(5) Uani 1 1 d .
H13A H 0.2414 0.1904 -0.0973 0.046 Uiso 1 1 calc R
H13B H 0.2479 0.0951 -0.0188 0.046 Uiso 1 1 calc R
C21 C 0.22118(15) -0.1282(2) 0.0668(2) 0.0640(7) Uani 1 1 d .
H14A H 0.2681 -0.0879 0.0902 0.096 Uiso 1 1 calc R
H14B H 0.2085 -0.1426 -0.0017 0.096 Uiso 1 1 calc R
H14C H 0.2253 -0.2007 0.1006 0.096 Uiso 1 1 calc R
C20 C 0.16149(12) -0.0561(2) 0.08443(16) 0.0479(5) Uani 1 1 d .
C22 C 0.08433(15) -0.1084(2) 0.0473(2) 0.0737(8) Uani 1 1 d .
H16A H 0.0502 -0.0607 0.0666 0.111 Uiso 1 1 calc R
H16B H 0.0855 -0.1847 0.0740 0.111 Uiso 1 1 calc R
H16C H 0.0681 -0.1131 -0.0225 0.111 Uiso 1 1 calc R
C19 C 0.17168(12) 0.0464(2) 0.12824(15) 0.0440(5) Uani 1 1 d .
H17 H 0.1286 0.0837 0.1302 0.053 Uiso 1 1 calc R
C18 C 0.24420(12) 0.10981(19) 0.17514(15) 0.0427(5) Uani 1 1 d .
H18A H 0.2842 0.0637 0.1662 0.051 Uiso 1 1 calc R
H18B H 0.2530 0.1137 0.2446 0.051 Uiso 1 1 calc R
C15 C 0.25058(10) 0.23463(17) 0.13857(12) 0.0332(4) Uani 1 1 d .
C14 C 0.18758(11) 0.31354(18) 0.14319(13) 0.0365(5) Uani 1 1 d .
C9 C 0.10284(11) 0.4600(2) 0.02881(15) 0.0426(5) Uani 1 1 d .
H21A H 0.0746 0.3952 -0.0080 0.051 Uiso 1 1 calc R
H21B H 0.0812 0.4800 0.0783 0.051 Uiso 1 1 calc R
C10 C 0.09454(11) 0.5614(2) -0.03837(16) 0.0468(5) Uani 1 1 d .
H22 H 0.1162 0.6307 -0.0099 0.056 Uiso 1 1 calc R
C11 C 0.05969(11) 0.5631(2) -0.13397(16) 0.0507(6) Uani 1 1 d .
C16 C 0.26215(10) 0.25893(17) 0.03908(12) 0.0313(4) Uani 1 1 d .
C25 C 0.35115(10) 0.26321(18) 0.06224(12) 0.0335(4) Uani 1 1 d .
C17 C 0.22590(11) 0.38213(17) 0.00941(13) 0.0353(4) Uani 1 1 d .
H26A H 0.2647 0.4378 0.0111 0.042 Uiso 1 1 calc R
H26B H 0.1907 0.3793 -0.0566 0.042 Uiso 1 1 calc R
C28 C 0.37876(10) 0.30256(17) 0.16818(13) 0.0348(4) Uani 1 1 d .
C30 C 0.44762(11) 0.3423(2) 0.22485(14) 0.0442(5) Uani 1 1 d .
C31 C 0.51585(12) 0.3579(2) 0.19553(16) 0.0529(6) Uani 1 1 d .
H30 H 0.5065 0.3208 0.1321 0.063 Uiso 1 1 calc R
C29 C 0.32206(11) 0.28739(18) 0.21073(13) 0.0355(4) Uani 1 1 d .
C27 C 0.37219(11) 0.3457(2) -0.00773(14) 0.0411(5) Uani 1 1 d .
H32A H 0.3719 0.4242 0.0140 0.062 Uiso 1 1 calc R
H32B H 0.3365 0.3376 -0.0721 0.062 Uiso 1 1 calc R
H32C H 0.4213 0.3265 -0.0087 0.062 Uiso 1 1 calc R
C26 C 0.38419(12) 0.14317(19) 0.05393(15) 0.0437(5) Uani 1 1 d .
H33A H 0.4379 0.1468 0.0803 0.066 Uiso 1 1 calc R
H33B H 0.3691 0.1207 -0.0133 0.066 Uiso 1 1 calc R
H33C H 0.3662 0.0873 0.0896 0.066 Uiso 1 1 calc R
C12 C 0.04898(16) 0.6742(3) -0.1901(2) 0.0792(9) Uani 1 1 d .
H34A H -0.0030 0.6955 -0.2114 0.119 Uiso 1 1 calc R
H34B H 0.0648 0.6640 -0.2457 0.119 Uiso 1 1 calc R
H34C H 0.0783 0.7342 -0.1493 0.119 Uiso 1 1 calc R
C13 C 0.02592(15) 0.4587(3) -0.19383(19) 0.0728(8) Uani 1 1 d .
H36A H 0.0271 0.3944 -0.1515 0.109 Uiso 1 1 calc R
H36B H 0.0541 0.4397 -0.2356 0.109 Uiso 1 1 calc R
H36C H -0.0250 0.4751 -0.2326 0.109 Uiso 1 1 calc R
C33 C 0.53030(18) 0.4868(3) 0.1852(2) 0.0875(10) Uani 1 1 d .
H37A H 0.4873 0.5209 0.1374 0.131 Uiso 1 1 calc R
H37B H 0.5733 0.4958 0.1648 0.131 Uiso 1 1 calc R
H37C H 0.5394 0.5248 0.2467 0.131 Uiso 1 1 calc R
C32 C 0.58330(14) 0.2995(4) 0.2689(2) 0.0878(11) Uani 1 1 d .
H38A H 0.5948 0.3373 0.3309 0.132 Uiso 1 1 calc R
H38B H 0.6256 0.3049 0.2468 0.132 Uiso 1 1 calc R
H38C H 0.5720 0.2194 0.2754 0.132 Uiso 1 1 calc R
O4 O 0.32731(8) 0.31151(14) 0.29638(9) 0.0478(4) Uani 1 1 d .
O2 O 0.14837(8) 0.29765(13) 0.19217(11) 0.0488(4) Uani 1 1 d .
O1 O 0.28983(8) 0.55254(15) 0.14814(11) 0.0531(4) Uani 1 1 d .
O5 O 0.45969(9) 0.37215(19) 0.31689(11) 0.0646(5) Uani 1 1 d .
H4A H 0.4213 0.3622 0.3301 0.097 Uiso 1 1 calc R
O3 O 0.10027(9) 0.20689(15) -0.04701(13) 0.0584(4) Uani 1 1 d .
S1 S 0.18538(3) 0.57501(6) 0.22825(5) 0.0579(2) Uani 1 1 d .

loop_
_atom_site_aniso_label
_atom_site_aniso_U_11
_atom_site_aniso_U_22
_atom_site_aniso_U_33
_atom_site_aniso_U_23
_atom_site_aniso_U_13
_atom_site_aniso_U_12
C1 0.0700(16) 0.0555(16) 0.0664(16) -0.0143(12) 0.0314(13) 0.0006(13)
C2 0.111(3) 0.064(2) 0.090(2) -0.0374(17) 0.046(2) -0.0201(19)
C3 0.103(3) 0.087(2) 0.0572(17) -0.0291(16) 0.0258(17) -0.037(2)
C4 0.081(2) 0.093(2) 0.0462(14) 0.0003(14) 0.0083(13) -0.0142(17)
C5 0.0762(17) 0.0555(15) 0.0441(13) 0.0006(11) 0.0146(12) -0.0065(13)
C6 0.0596(14) 0.0483(14) 0.0423(12) -0.0101(10) 0.0248(11) -0.0093(11)
C7 0.0359(11) 0.0418(12) 0.0357(10) 0.0009(8) 0.0097(8) 0.0003(9)
C8 0.0317(9) 0.0376(11) 0.0339(10) -0.0003(8) 0.0104(8) -0.0006(8)
C24 0.0455(13) 0.0562(15) 0.0395(11) -0.0085(10) 0.0048(10) -0.0106(11)
C23 0.0412(11) 0.0439(12) 0.0280(9) -0.0029(8) 0.0084(8) -0.0046(9)
C21 0.0694(17) 0.0530(16) 0.0732(17) -0.0019(13) 0.0288(14) 0.0050(13)
C20 0.0515(13) 0.0429(13) 0.0502(13) 0.0057(10) 0.0181(10) -0.0003(10)
C22 0.0624(17) 0.0593(18) 0.094(2) -0.0130(15) 0.0186(15) -0.0133(14)
C19 0.0441(11) 0.0415(12) 0.0498(12) 0.0045(10) 0.0203(9) -0.0009(10)
C18 0.0474(12) 0.0431(12) 0.0371(10) 0.0083(9) 0.0134(9) -0.0002(9)
C15 0.0349(10) 0.0377(11) 0.0268(9) 0.0020(8) 0.0100(7) -0.0013(8)
C14 0.0345(10) 0.0434(12) 0.0308(10) -0.0040(8) 0.0097(8) -0.0063(8)
C9 0.0305(10) 0.0492(13) 0.0450(11) -0.0050(9) 0.0088(8) 0.0002(9)
C10 0.0367(11) 0.0449(13) 0.0528(13) -0.0002(10) 0.0072(9) 0.0055(9)
C11 0.0325(10) 0.0659(16) 0.0502(13) 0.0051(11) 0.0091(9) 0.0074(10)
C16 0.0298(9) 0.0373(11) 0.0249(8) -0.0003(7) 0.0065(7) -0.0016(8)
C25 0.0331(10) 0.0403(11) 0.0261(9) -0.0012(8) 0.0086(7) 0.0003(8)
C17 0.0354(10) 0.0408(11) 0.0291(9) 0.0033(8) 0.0097(8) 0.0016(9)
C28 0.0342(10) 0.0425(12) 0.0262(9) -0.0015(8) 0.0079(8) 0.0024(8)
C30 0.0370(11) 0.0610(14) 0.0318(10) -0.0059(9) 0.0076(8) 0.0001(10)
C31 0.0344(11) 0.0816(18) 0.0407(12) -0.0121(11) 0.0100(9) -0.0103(11)
C29 0.0373(10) 0.0416(12) 0.0260(9) 0.0028(8) 0.0086(8) 0.0031(8)
C27 0.0378(10) 0.0549(13) 0.0319(10) 0.0031(9) 0.0133(8) -0.0028(9)
C26 0.0408(11) 0.0486(13) 0.0393(11) -0.0050(9) 0.0104(9) 0.0044(9)
C12 0.0655(18) 0.091(2) 0.0705(18) 0.0306(16) 0.0089(14) 0.0105(16)
C13 0.0634(16) 0.091(2) 0.0515(15) -0.0083(14) 0.0030(12) -0.0082(15)
C33 0.084(2) 0.096(3) 0.088(2) -0.0148(19) 0.0351(17) -0.0334(19)
C32 0.0402(14) 0.160(3) 0.0594(16) 0.0068(18) 0.0110(12) 0.0132(17)
O4 0.0474(8) 0.0721(11) 0.0237(7) -0.0034(6) 0.0118(6) -0.0034(7)
O2 0.0501(9) 0.0558(10) 0.0505(9) 0.0003(7) 0.0299(7) -0.0027(7)
O1 0.0462(9) 0.0596(10) 0.0577(9) -0.0140(8) 0.0227(7) -0.0160(8)
O5 0.0430(9) 0.1121(15) 0.0350(8) -0.0239(9) 0.0079(7) -0.0087(10)
O3 0.0414(9) 0.0596(11) 0.0723(11) -0.0030(8) 0.0166(8) -0.0045(8)
S1 0.0508(3) 0.0676(4) 0.0618(4) -0.0262(3) 0.0274(3) -0.0132(3)

loop_
_atom_type_symbol
_atom_type_description
_atom_type_scat_dispersion_real
_atom_type_scat_dispersion_imag
_atom_type_scat_source
C C 0.0033 0.0016 'International Tables Vol C Tables 4.2.6.8 and 6.1.1.4'
H H 0.0000 0.0000 'International Tables Vol C Tables 4.2.6.8 and 6.1.1.4'
O O 0.0106 0.0060 'International Tables Vol C Tables 4.2.6.8 and 6.1.1.4'
S S 0.1246 0.1234 'International Tables Vol C Tables 4.2.6.8 and 6.1.1.4'

loop_
_geom_angle_atom_site_label_1
_geom_angle_atom_site_label_2
_geom_angle_atom_site_label_3
_geom_angle
C2 C1 C6 119.2(3)
C3 C2 C1 120.5(3)
C4 C3 C2 120.4(3)
C3 C4 C5 120.2(3)
C6 C5 C4 119.5(3)
C5 C6 C1 120.2(2)
C5 C6 S1 120.99(19)
C1 C6 S1 118.5(2)
O1 C7 C8 124.46(18)
O1 C7 S1 121.95(16)
C8 C7 S1 113.58(14)
C17 C8 C14 103.88(15)
C17 C8 C9 114.66(15)
C14 C8 C9 110.25(16)
C17 C8 C7 109.85(16)
C14 C8 C7 107.28(15)
C9 C8 C7 110.51(16)
O3 C24 C23 126.8(2)
C24 C23 C16 118.32(18)
C19 C20 C21 125.6(2)
C19 C20 C22 119.9(2)
C21 C20 C22 114.5(2)
C20 C19 C18 128.0(2)
C19 C18 C15 117.30(17)
C14 C15 C29 104.93(15)
C14 C15 C18 112.81(16)
C29 C15 C18 106.52(15)
C14 C15 C16 106.81(15)
C29 C15 C16 101.50(14)
C18 C15 C16 122.38(16)
O2 C14 C15 125.73(19)
O2 C14 C8 125.23(19)
C15 C14 C8 108.94(15)
C10 C9 C8 113.97(17)
C11 C10 C9 127.1(2)
C10 C11 C12 121.0(2)
C10 C11 C13 124.3(2)
C12 C11 C13 114.6(2)
C23 C16 C15 115.49(16)
C23 C16 C17 110.49(15)
C15 C16 C17 103.49(14)
C23 C16 C25 110.14(15)
C15 C16 C25 105.87(13)
C17 C16 C25 111.14(15)
C28 C25 C27 114.15(16)
C28 C25 C26 109.66(15)
C27 C25 C26 107.52(16)
C28 C25 C16 101.71(14)
C27 C25 C16 111.43(15)
C26 C25 C16 112.41(16)
C8 C17 C16 110.64(15)
C30 C28 C29 119.04(17)
C30 C28 C25 130.25(17)
C29 C28 C25 110.62(16)
O5 C30 C28 120.25(19)
O5 C30 C31 112.47(17)
C28 C30 C31 127.28(18)
C30 C31 C32 110.3(2)
C30 C31 C33 110.1(2)
C32 C31 C33 111.4(2)
O4 C29 C28 126.13(18)
O4 C29 C15 122.00(17)
C28 C29 C15 111.87(15)
C6 S1 C7 102.56(10)

loop_
_geom_bond_atom_site_label_1
_geom_bond_atom_site_label_2
_geom_bond_distance
C1 C2 1.378(4)
C1 C6 1.380(3)
C2 C3 1.364(5)
C3 C4 1.360(4)
C4 C5 1.379(4)
C5 C6 1.378(3)
C6 S1 1.774(2)
C7 O1 1.192(2)
C7 C8 1.551(3)
C7 S1 1.791(2)
C8 C17 1.542(3)
C8 C14 1.542(3)
C8 C9 1.546(3)
C24 O3 1.191(3)
C24 C23 1.491(3)
C23 C16 1.535(3)
C21 C20 1.494(3)
C20 C19 1.327(3)
C20 C22 1.505(3)
C19 C18 1.504(3)
C18 C15 1.554(3)
C15 C14 1.520(3)
C15 C29 1.536(3)
C15 C16 1.562(2)
C14 O2 1.204(2)
C9 C10 1.500(3)
C10 C11 1.327(3)
C11 C12 1.497(4)
C11 C13 1.500(4)
C16 C17 1.575(3)
C16 C25 1.605(2)
C25 C28 1.524(2)
C25 C27 1.541(3)
C25 C26 1.541(3)
C28 C30 1.369(3)
C28 C29 1.419(3)
C30 O5 1.328(2)
C30 C31 1.501(3)
C31 C32 1.522(4)
C31 C33 1.529(4)
C29 O4 1.250(2)
